data_7207442
loop_
_publ_author_name
'Manoj, K.'
'Gonnade, Rajesh G.'
'Shashidhar, Mysore S.'
'Bhadbhade, Mohan M.'

_publ_section_title
;
 Solvent induced crystallization of
 1,2,3,4(6),5-penta-O-acetyl-6(4)-O-[(1S)-10-camphor
 sulfonyl]-myo-inositol diastereomers associated via weak trifurcated
 C--H&#x22EF;O interactions
;
_journal_issue 5
_journal_name_full CrystEngComm
_journal_page_first 1716
_journal_paper_doi 10.1039/c2ce06287a
_journal_volume 14
_journal_year 2012
_chemical_absolute_configuration syn
_chemical_formula_moiety 'C26 H36 O14 S, 0.75 (C H Cl3)'
_chemical_formula_sum 'C26.75 H36.75 Cl2.5 O14 S'
_chemical_formula_weight 703.00
_chemical_name_systematic
;
6(4)-O-CAMPHORSULFONYL 1,2,3,4(6),5-O-PENTA ACETYL MYO-INOSITOL
;
_space_group_IT_number 4
_symmetry_cell_setting monoclinic
_symmetry_space_group_name_Hall 'P 2yb'
_symmetry_space_group_name_H-M 'P 1 21 1'
_atom_sites_solution_hydrogens geom
_atom_sites_solution_primary direct
_atom_sites_solution_secondary difmap
_audit_creation_method SHELXL-97
_cell_angle_alpha 90.00
_cell_angle_beta 90.651(4)
_cell_angle_gamma 90.00
_cell_formula_units_Z 4
_cell_length_a 13.857(3)
_cell_length_b 14.298(3)
_cell_length_c 17.717(4)
_cell_measurement_reflns_used 5887
_cell_measurement_temperature 133(2)
_cell_measurement_theta_max 22.51
_cell_measurement_theta_min 2.26
_cell_volume 3510.0(13)
_computing_cell_refinement 'BRUKER SAINT'
_computing_data_collection 'BRUKER SMART'
_computing_data_reduction 'BRUKER SAINT'
_computing_molecular_graphics 'SHELXTL, ORTEP3,MERCURY1.2.1'
_computing_publication_material 'SHELXTL, PLATON'
_computing_structure_refinement 'SHELXL-97 (Sheldrick, 1997)'
_computing_structure_solution 'SHELXS-97 (Sheldrick, 1990)'
_diffrn_ambient_temperature 133(2)
_diffrn_measured_fraction_theta_full 0.997
_diffrn_measured_fraction_theta_max 0.997
_diffrn_measurement_device 'BRUKER SMART APEX'
_diffrn_measurement_device_type 'CCD Area Detector'
_diffrn_measurement_method 'Omega and phi Scan'
_diffrn_radiation_monochromator graphite
_diffrn_radiation_source 'fine-focus sealed tube'
_diffrn_radiation_type MoK\a
_diffrn_radiation_wavelength 0.71073
_diffrn_reflns_av_R_equivalents 0.0367
_diffrn_reflns_av_sigmaI/netI 0.0390
_diffrn_reflns_limit_h_max 16
_diffrn_reflns_limit_h_min -16
_diffrn_reflns_limit_k_max 17
_diffrn_reflns_limit_k_min -17
_diffrn_reflns_limit_l_max 21
_diffrn_reflns_limit_l_min -21
_diffrn_reflns_number 42287
_diffrn_reflns_theta_full 25.00
_diffrn_reflns_theta_max 25.00
_diffrn_reflns_theta_min 1.88
_exptl_absorpt_coefficient_mu 0.343
_exptl_absorpt_correction_T_max 0.9100
_exptl_absorpt_correction_T_min 0.8128
_exptl_absorpt_correction_type multi-scan
_exptl_absorpt_process_details 'BRUKER SADABS'
_exptl_crystal_colour COLOURLESS
_exptl_crystal_density_diffrn 1.330
_exptl_crystal_density_method 'not measured'
_exptl_crystal_description FLAT
_exptl_crystal_F_000 1471
_exptl_crystal_size_max 0.63
_exptl_crystal_size_mid 0.47
_exptl_crystal_size_min 0.28
_refine_diff_density_max 0.687
_refine_diff_density_min -0.271
_refine_diff_density_rms 0.076
_refine_ls_abs_structure_details 'Flack H D (1983), Acta Cryst. A39, 876-881'
_refine_ls_abs_structure_Flack 0.05(8)
_refine_ls_extinction_method none
_refine_ls_goodness_of_fit_ref 1.028
_refine_ls_hydrogen_treatment constr
_refine_ls_matrix_type full
_refine_ls_number_parameters 867
_refine_ls_number_reflns 12340
_refine_ls_number_restraints 64
_refine_ls_restrained_S_all 1.031
_refine_ls_R_factor_all 0.0804
_refine_ls_R_factor_gt 0.0640
_refine_ls_shift/su_max 0.000
_refine_ls_shift/su_mean 0.000
_refine_ls_structure_factor_coef Fsqd
_refine_ls_weighting_details 'calc w=1/[\s^2^(Fo^2^)+(0.1235P)^2^+0.8943P] where P=(Fo^2^+2Fc^2^)/3'
_refine_ls_weighting_scheme calc
_refine_ls_wR_factor_gt 0.1726
_refine_ls_wR_factor_ref 0.1894
_reflns_number_gt 9723
_reflns_number_total 12340
_reflns_threshold_expression >2sigma(I)
_cod_data_source_file c2ce06287a.txt
_cod_data_source_block 1.2CF
_cod_depositor_comments
;
The following automatic conversions were performed:

'_chemical_absolute_configuration' value 'SYN' changed to 'syn'
according to /home/saulius/struct/CIF-dictionaries/cif_core.dic
dictionary named 'cif_core.dic' version 2.4.1 from
2010-06-29.

'_symmetry_cell_setting' value 'Monoclinic' changed to
'monoclinic' according to
/home/saulius/struct/CIF-dictionaries/cif_core.dic dictionary named
'cif_core.dic' version 2.4.1 from
2010-06-29.

'_exptl_absorpt_correction_type' value 'MULTI-SCAN'
changed to 'multi-scan' according to
/home/saulius/struct/CIF-dictionaries/cif_core.dic dictionary named
'cif_core.dic' version 2.4.1 from
2010-06-29.

'_refine_ls_hydrogen_treatment' value 'CONSTR' changed
to 'constr' according to
/home/saulius/struct/CIF-dictionaries/cif_core.dic dictionary named
'cif_core.dic' version 2.4.1 from 2010-06-29.

Automatic conversion script
Id: cif_fix_values 1715 2011-07-08 13:25:40Z adriana 
;
_cod_original_cell_volume 3510.2(14)
_cod_original_sg_symbol_H-M P2(1)
_cod_original_formula_sum 'C26.75 H36.75 Cl2.50 O14 S'
_cod_database_code 7207442

loop_
_symmetry_equiv_pos_as_xyz
'x, y, z'
'-x, y+1/2, -z'

loop_
_atom_site_label
_atom_site_type_symbol
_atom_site_fract_x
_atom_site_fract_y
_atom_site_fract_z
_atom_site_U_iso_or_equiv
_atom_site_adp_type
_atom_site_occupancy
_atom_site_symmetry_multiplicity
_atom_site_calc_flag
_atom_site_refinement_flags
_atom_site_disorder_assembly
_atom_site_disorder_group
S1 S 0.13623(7) 0.80754(7) 0.38867(6) 0.0434(3) Uani 1 1 d . . .
O1 O 0.1321(3) 1.1644(3) 0.1284(2) 0.0641(9) Uani 1 1 d . . .
O2 O -0.0021(2) 1.0740(3) 0.22112(19) 0.0611(9) Uani 1 1 d . . .
O3 O -0.0066(2) 0.8793(3) 0.22571(17) 0.0551(8) Uani 1 1 d . . .
O4 O 0.16530(19) 0.8488(2) 0.30846(14) 0.0418(6) Uani 1 1 d . . .
O5 O 0.2634(2) 1.0150(2) 0.34801(15) 0.0470(7) Uani 1 1 d . . .
O6 O 0.2881(2) 1.1431(2) 0.22404(19) 0.0558(9) Uani 1 1 d . . .
O7 O 0.2084(4) 1.1213(4) 0.0240(2) 0.1076(16) Uani 1 1 d . . .
O8 O -0.1264(4) 1.0560(7) 0.1417(3) 0.166(4) Uani 1 1 d . . .
O9 O -0.0231(3) 0.8374(4) 0.1072(2) 0.0966(15) Uani 1 1 d . . .
O10 O 0.4139(2) 0.9939(4) 0.3052(2) 0.0775(12) Uani 1 1 d . . .
O11 O 0.2556(3) 1.2451(3) 0.3156(2) 0.0823(12) Uani 1 1 d . . .
O12 O 0.1100(3) 0.8817(2) 0.43712(17) 0.0601(9) Uani 1 1 d . . .
O13 O 0.2145(2) 0.7488(3) 0.40741(19) 0.0695(10) Uani 1 1 d . . .
O14 O -0.0699(4) 0.5788(4) 0.3304(3) 0.1142(17) Uani 1 1 d . . .
C1 C 0.1516(4) 1.0764(4) 0.1623(3) 0.0523(11) Uani 1 1 d . . .
H1 H 0.1951 1.0412 0.1296 0.063 Uiso 1 1 calc R . .
C2 C 0.0597(3) 1.0215(3) 0.1714(2) 0.0495(11) Uani 1 1 d . . .
H2 H 0.0279 1.0119 0.1223 0.059 Uiso 1 1 calc R . .
C3 C 0.0808(3) 0.9286(3) 0.2090(2) 0.0465(11) Uani 1 1 d . . .
H3 H 0.1197 0.8903 0.1750 0.056 Uiso 1 1 calc R . .
C4 C 0.1341(3) 0.9396(3) 0.2830(2) 0.0403(10) Uani 1 1 d . . .
H4 H 0.0916 0.9678 0.3204 0.048 Uiso 1 1 calc R . .
C5 C 0.2239(3) 0.9993(3) 0.2740(2) 0.0426(10) Uani 1 1 d . . .
H5 H 0.2710 0.9654 0.2435 0.051 Uiso 1 1 calc R . .
C6 C 0.2007(3) 1.0919(3) 0.2366(3) 0.0457(10) Uani 1 1 d . . .
H6 H 0.1584 1.1284 0.2694 0.055 Uiso 1 1 calc R . .
C7 C 0.1677(4) 1.1798(4) 0.0588(3) 0.0607(13) Uani 1 1 d . . .
C8 C 0.1562(5) 1.2759(4) 0.0342(3) 0.0767(16) Uani 1 1 d . . .
H8A H 0.1956 1.2869 -0.0091 0.115 Uiso 1 1 calc R . .
H8B H 0.1756 1.3173 0.0743 0.115 Uiso 1 1 calc R . .
H8C H 0.0898 1.2873 0.0212 0.115 Uiso 1 1 calc R . .
C9 C -0.0943(4) 1.0867(7) 0.1989(4) 0.094(2) Uani 1 1 d . . .
C10 C -0.1458(5) 1.1483(8) 0.2538(4) 0.122(3) Uani 1 1 d . . .
H10A H -0.2076 1.1656 0.2331 0.182 Uiso 1 1 calc R . .
H10B H -0.1082 1.2035 0.2631 0.182 Uiso 1 1 calc R . .
H10C H -0.1547 1.1151 0.3003 0.182 Uiso 1 1 calc R . .
C11 C -0.0500(4) 0.8328(5) 0.1690(3) 0.0717(17) Uani 1 1 d . . .
C12 C -0.1352(5) 0.7787(6) 0.1935(4) 0.101(3) Uani 1 1 d . . .
H12A H -0.1601 0.7429 0.1517 0.151 Uiso 1 1 calc R . .
H12B H -0.1841 0.8208 0.2109 0.151 Uiso 1 1 calc R . .
H12C H -0.1167 0.7371 0.2337 0.151 Uiso 1 1 calc R . .
C13 C 0.3603(4) 1.0100(4) 0.3572(3) 0.0628(14) Uani 1 1 d . . .
C14 C 0.3854(4) 1.0241(7) 0.4376(3) 0.093(2) Uani 1 1 d . . .
H14A H 0.4462 0.9946 0.4487 0.140 Uiso 1 1 calc R . .
H14B H 0.3363 0.9969 0.4685 0.140 Uiso 1 1 calc R . .
H14C H 0.3901 1.0898 0.4480 0.140 Uiso 1 1 calc R . .
C15 C 0.3065(4) 1.2192(4) 0.2652(4) 0.0699(15) Uani 1 1 d . . .
C16 C 0.3960(5) 1.2658(5) 0.2394(5) 0.106(3) Uani 1 1 d . . .
H16A H 0.4195 1.3071 0.2781 0.159 Uiso 1 1 calc R . .
H16B H 0.3822 1.3010 0.1944 0.159 Uiso 1 1 calc R . .
H16C H 0.4440 1.2194 0.2289 0.159 Uiso 1 1 calc R . .
C17 C 0.0335(3) 0.7408(4) 0.3643(2) 0.0561(12) Uani 1 1 d . . .
H17A H -0.0149 0.7825 0.3431 0.067 Uiso 1 1 calc R . .
H17B H 0.0512 0.6969 0.3251 0.067 Uiso 1 1 calc R . .
C18 C -0.0119(4) 0.6861(5) 0.4290(3) 0.0648(14) Uani 1 1 d . . .
C19 C 0.0489(5) 0.6422(8) 0.4906(5) 0.157(5) Uani 1 1 d . . .
H19A H 0.0929 0.6875 0.5126 0.188 Uiso 1 1 calc R . .
H19B H 0.0859 0.5900 0.4711 0.188 Uiso 1 1 calc R . .
C20 C -0.0266(6) 0.6080(8) 0.5502(5) 0.150(5) Uani 1 1 d . . .
H20A H -0.0205 0.5414 0.5599 0.180 Uiso 1 1 calc R . .
H20B H -0.0199 0.6418 0.5974 0.180 Uiso 1 1 calc R . .
C21 C -0.1175(6) 0.6299(8) 0.5122(4) 0.147(5) Uani 1 1 d . . .
H21 H -0.1698 0.6345 0.5488 0.176 Uiso 1 1 calc R . .
C22 C -0.1445(4) 0.5740(6) 0.4532(4) 0.100(2) Uani 1 1 d . . .
H22A H -0.2106 0.5855 0.4373 0.120 Uiso 1 1 calc R . .
H22B H -0.1364 0.5082 0.4651 0.120 Uiso 1 1 calc R . .
C23 C -0.0735(4) 0.6061(4) 0.3947(4) 0.0797(16) Uani 1 1 d . . .
C24 C -0.0940(6) 0.7327(7) 0.4760(4) 0.117(3) Uani 1 1 d . . .
C25 C -0.0584(8) 0.8127(9) 0.5317(6) 0.171(5) Uani 1 1 d . . .
H25A H -0.0005 0.7929 0.5573 0.256 Uiso 1 1 calc R . .
H25B H -0.1075 0.8253 0.5680 0.256 Uiso 1 1 calc R . .
H25C H -0.0454 0.8685 0.5033 0.256 Uiso 1 1 calc R . .
C26 C -0.1759(7) 0.7757(10) 0.4264(6) 0.158(4) Uani 1 1 d . . .
H26A H -0.2281 0.7950 0.4581 0.238 Uiso 1 1 calc R . .
H26B H -0.1988 0.7299 0.3909 0.238 Uiso 1 1 calc R . .
H26C H -0.1515 0.8289 0.3997 0.238 Uiso 1 1 calc R . .
S1' S 0.36488(7) 0.84625(7) 0.10626(5) 0.0418(3) Uani 1 1 d . . .
O1' O 0.5009(2) 0.7837(2) 0.2741(2) 0.0606(9) Uani 1 1 d . . .
O2' O 0.5054(2) 0.5887(3) 0.27783(19) 0.0592(9) Uani 1 1 d . A .
O3' O 0.3762(3) 0.4870(3) 0.36109(19) 0.0669(10) Uani 1 1 d . . .
O4' O 0.2101(2) 0.5165(2) 0.27396(17) 0.0504(8) Uani 1 1 d . . .
O5' O 0.2358(2) 0.6423(2) 0.14795(14) 0.0413(7) Uani 1 1 d . . .
O6' O 0.33259(19) 0.8087(2) 0.18683(15) 0.0418(6) Uani 1 1 d . . .
O7' O 0.5033(4) 0.8263(4) 0.3980(3) 0.118(2) Uani 1 1 d . . .
O8' O 0.6261(4) 0.6218(7) 0.3587(5) 0.158(3) Uani 1 1 d . A .
O9' O 0.3070(7) 0.5177(5) 0.4704(3) 0.163(3) Uani 1 1 d . . .
O10' O 0.2365(4) 0.4144(3) 0.1799(2) 0.0940(15) Uani 1 1 d . . .
O11' O 0.0872(2) 0.6762(4) 0.18802(18) 0.0766(13) Uani 1 1 d . . .
O12' O 0.3894(3) 0.7709(3) 0.05979(18) 0.0679(10) Uani 1 1 d . . .
O13' O 0.2880(2) 0.9064(3) 0.0845(2) 0.0706(10) Uani 1 1 d . . .
O14' O 0.6524(3) 0.8402(3) 0.0942(3) 0.1005(14) Uani 1 1 d . . .
C1' C 0.4139(3) 0.7319(3) 0.2898(3) 0.0488(11) Uani 1 1 d . . .
H1' H 0.3722 0.7675 0.3237 0.059 Uiso 1 1 calc R . .
C2' C 0.4400(3) 0.6369(4) 0.3248(3) 0.0517(12) Uani 1 1 d . . .
H2' H 0.4700 0.6468 0.3744 0.062 Uiso 1 1 calc R . .
C3' C 0.3488(3) 0.5786(3) 0.3337(2) 0.0483(11) Uani 1 1 d . . .
H3' H 0.3050 0.6088 0.3692 0.058 Uiso 1 1 calc R . .
C4' C 0.2981(3) 0.5637(3) 0.2576(2) 0.0431(10) Uani 1 1 d . . .
H4' H 0.3382 0.5262 0.2238 0.052 Uiso 1 1 calc R . .
C5' C 0.2743(3) 0.6574(3) 0.2226(2) 0.0399(10) Uani 1 1 d . . .
H5' H 0.2270 0.6904 0.2535 0.048 Uiso 1 1 calc R . .
C6' C 0.3640(3) 0.7172(3) 0.2135(2) 0.0419(10) Uani 1 1 d . . .
H6' H 0.4084 0.6884 0.1776 0.050 Uiso 1 1 calc R . .
C7' C 0.5401(5) 0.8281(4) 0.3342(5) 0.099(3) Uani 1 1 d . . .
C8' C 0.6297(5) 0.8820(6) 0.3086(5) 0.117(3) Uani 1 1 d . . .
H8D H 0.6386 0.8726 0.2555 0.175 Uiso 1 1 calc R . .
H8E H 0.6854 0.8597 0.3358 0.175 Uiso 1 1 calc R . .
H8F H 0.6211 0.9475 0.3185 0.175 Uiso 1 1 calc R . .
C9' C 0.5965(6) 0.5837(10) 0.3023(6) 0.135(4) Uani 1 1 d . . .
C10' C 0.6612(15) 0.5690(16) 0.2277(15) 0.132(8) Uani 0.50 1 d P A 1
H10D H 0.6749 0.6287 0.2055 0.197 Uiso 0.50 1 calc PR A 1
H10E H 0.6264 0.5310 0.1920 0.197 Uiso 0.50 1 calc PR A 1
H10F H 0.7206 0.5385 0.2414 0.197 Uiso 0.50 1 calc PR A 1
C10" C 0.6499(16) 0.514(2) 0.2510(11) 0.146(12) Uani 0.50 1 d P A 2
H10J H 0.6421 0.5329 0.1993 0.220 Uiso 0.50 1 calc PR A 2
H10G H 0.6235 0.4526 0.2576 0.220 Uiso 0.50 1 calc PR A 2
H10M H 0.7172 0.5136 0.2642 0.220 Uiso 0.50 1 calc PR A 2
C11' C 0.3485(7) 0.4639(5) 0.4308(4) 0.095(2) Uani 1 1 d . . .
C12' C 0.3837(6) 0.3637(5) 0.4454(4) 0.122(3) Uani 1 1 d . . .
H12D H 0.3692 0.3461 0.4963 0.183 Uiso 1 1 calc R . .
H12E H 0.4522 0.3607 0.4381 0.183 Uiso 1 1 calc R . .
H12F H 0.3519 0.3218 0.4109 0.183 Uiso 1 1 calc R . .
C13' C 0.1409(3) 0.6563(4) 0.1385(2) 0.0511(12) Uani 1 1 d . . .
C14' C 0.1088(4) 0.6374(5) 0.0574(3) 0.0763(18) Uani 1 1 d . . .
H14D H 0.1265 0.5749 0.0436 0.114 Uiso 1 1 calc R . .
H14E H 0.1396 0.6811 0.0243 0.114 Uiso 1 1 calc R . .
H14F H 0.0400 0.6444 0.0532 0.114 Uiso 1 1 calc R . .
C15' C 0.1873(4) 0.4410(4) 0.2287(3) 0.0583(13) Uani 1 1 d . . .
C16' C 0.0921(4) 0.3994(5) 0.2534(4) 0.0852(18) Uani 1 1 d . . .
H16D H 0.0867 0.3364 0.2350 0.128 Uiso 1 1 calc R . .
H16E H 0.0398 0.4362 0.2334 0.128 Uiso 1 1 calc R . .
H16F H 0.0893 0.3991 0.3075 0.128 Uiso 1 1 calc R . .
C17' C 0.4670(4) 0.9137(5) 0.1297(2) 0.0699(17) Uani 1 1 d . . .
H17C H 0.4462 0.9661 0.1602 0.084 Uiso 1 1 calc R . .
H17D H 0.5096 0.8758 0.1609 0.084 Uiso 1 1 calc R . .
C18' C 0.5255(4) 0.9520(4) 0.0638(3) 0.0576(12) Uani 1 1 d . . .
C19' C 0.4884(5) 0.9359(6) -0.0191(3) 0.097(2) Uani 1 1 d . . .
H19C H 0.5032 0.8732 -0.0364 0.117 Uiso 1 1 calc R . .
H19D H 0.4193 0.9462 -0.0233 0.117 Uiso 1 1 calc R . .
C20' C 0.5450(5) 1.0101(6) -0.0639(3) 0.092(2) Uani 1 1 d . . .
H20C H 0.5803 0.9815 -0.1048 0.111 Uiso 1 1 calc R . .
H20D H 0.5020 1.0573 -0.0845 0.111 Uiso 1 1 calc R . .
C21' C 0.6132(4) 1.0519(4) -0.0060(3) 0.0639(13) Uani 1 1 d . . .
H21' H 0.6419 1.1117 -0.0207 0.077 Uiso 1 1 calc R . .
C22' C 0.6850(4) 0.9778(4) 0.0163(3) 0.0725(14) Uani 1 1 d . . .
H22C H 0.7381 1.0041 0.0454 0.087 Uiso 1 1 calc R . .
H22D H 0.7104 0.9463 -0.0277 0.087 Uiso 1 1 calc R . .
C23' C 0.6259(4) 0.9121(4) 0.0635(3) 0.0673(13) Uani 1 1 d . . .
C24' C 0.5473(4) 1.0570(3) 0.0646(3) 0.0667(14) Uani 1 1 d . . .
C25' C 0.4599(4) 1.1210(4) 0.0563(3) 0.127(3) Uani 1 1 d . . .
H25D H 0.4146 1.1073 0.0953 0.191 Uiso 1 1 calc R . .
H25E H 0.4299 1.1110 0.0078 0.191 Uiso 1 1 calc R . .
H25F H 0.4802 1.1850 0.0604 0.191 Uiso 1 1 calc R . .
C26' C 0.6031(4) 1.0854(4) 0.1375(3) 0.0913(19) Uani 1 1 d R . .
H26D H 0.6294 1.1469 0.1314 0.137 Uiso 1 1 d R . .
H26E H 0.6545 1.0417 0.1469 0.137 Uiso 1 1 d R . .
H26F H 0.5598 1.0850 0.1795 0.137 Uiso 1 1 d R . .
C27 C 0.8298(5) 0.4446(5) 0.0791(4) 0.0692(18) Uani 0.75 1 d PDU . .
H27 H 0.7865 0.4861 0.0506 0.083 Uiso 0.75 1 calc PR B 1
Cl1 Cl 0.87842(18) 0.5100(3) 0.15201(15) 0.1149(10) Uani 0.75 1 d PDU C 1
Cl2 Cl 0.7573(2) 0.3513(2) 0.11441(14) 0.1078(8) Uani 0.75 1 d PDU C .
Cl3 Cl 0.91706(16) 0.4078(2) 0.01745(13) 0.0967(7) Uani 0.75 1 d PDU C .
C28 C 0.6786(8) 0.1992(10) 0.4311(6) 0.066(4) Uani 0.50 1 d PDU D 1
H28 H 0.7238 0.1612 0.4611 0.079 Uiso 0.50 1 calc PR D 1
Cl4 Cl 0.6289(3) 0.1322(4) 0.3556(2) 0.1154(16) Uani 0.50 1 d PDU D 1
Cl5 Cl 0.5837(2) 0.2387(3) 0.48709(16) 0.0917(11) Uani 0.50 1 d PDU D 1
Cl6 Cl 0.7370(4) 0.2973(4) 0.3947(3) 0.1135(14) Uani 0.50 1 d PDU D 1
C28' C 0.6810(13) 0.3006(13) 0.3579(9) 0.101(6) Uani 0.25 1 d PDU E 2
H28' H 0.6732 0.2882 0.3038 0.121 Uiso 0.25 1 calc PR E 2
Cl4' Cl 0.6604(12) 0.1984(11) 0.4103(9) 0.185(7) Uani 0.25 1 d PDU E 2
Cl5' Cl 0.5929(12) 0.3844(11) 0.3889(8) 0.212(6) Uani 0.25 1 d PDU E 2
Cl6' Cl 0.7903(11) 0.3385(11) 0.3769(10) 0.206(6) Uani 0.25 1 d PDU E 2

loop_
_atom_site_aniso_label
_atom_site_aniso_U_11
_atom_site_aniso_U_22
_atom_site_aniso_U_33
_atom_site_aniso_U_23
_atom_site_aniso_U_13
_atom_site_aniso_U_12
S1 0.0435(6) 0.0483(6) 0.0385(5) 0.0007(4) 0.0087(4) -0.0014(5)
O1 0.077(2) 0.051(2) 0.065(2) 0.0093(16) 0.0093(17) 0.0038(17)
O2 0.0527(19) 0.068(2) 0.063(2) 0.0024(17) 0.0014(16) 0.0076(17)
O3 0.0454(17) 0.070(2) 0.0495(17) 0.0123(16) -0.0045(14) -0.0117(16)
O4 0.0407(15) 0.0484(17) 0.0366(13) -0.0009(13) 0.0089(11) -0.0026(14)
O5 0.0428(16) 0.059(2) 0.0395(15) -0.0124(14) 0.0055(12) -0.0045(15)
O6 0.0537(19) 0.0440(19) 0.070(2) -0.0084(16) 0.0222(16) -0.0113(16)
O7 0.169(5) 0.087(3) 0.067(2) 0.009(2) 0.035(3) 0.004(3)
O8 0.094(4) 0.283(10) 0.121(4) -0.079(5) -0.062(3) 0.078(5)
O9 0.118(3) 0.116(4) 0.056(2) 0.011(2) -0.022(2) -0.056(3)
O10 0.0449(19) 0.126(3) 0.062(2) -0.016(2) 0.0075(17) -0.008(2)
O11 0.078(2) 0.074(3) 0.095(3) -0.039(2) 0.027(2) -0.017(2)
O12 0.086(2) 0.051(2) 0.0440(16) -0.0041(15) 0.0165(16) -0.0061(18)
O13 0.0532(19) 0.089(3) 0.067(2) 0.030(2) 0.0115(15) 0.015(2)
O14 0.136(4) 0.108(4) 0.099(3) -0.008(3) 0.008(3) -0.059(3)
C1 0.058(3) 0.046(3) 0.052(3) 0.003(2) 0.003(2) 0.003(2)
C2 0.054(3) 0.058(3) 0.036(2) -0.002(2) -0.0014(19) 0.005(2)
C3 0.047(2) 0.055(3) 0.038(2) -0.0004(19) 0.0083(18) -0.006(2)
C4 0.041(2) 0.040(2) 0.040(2) -0.0030(18) 0.0111(18) -0.0043(19)
C5 0.038(2) 0.049(3) 0.041(2) -0.0126(19) 0.0153(18) -0.002(2)
C6 0.042(2) 0.043(3) 0.052(2) -0.008(2) 0.0090(19) -0.002(2)
C7 0.073(3) 0.060(3) 0.049(3) 0.006(2) -0.004(2) -0.009(3)
C8 0.096(4) 0.066(3) 0.068(3) 0.012(3) -0.024(3) -0.008(3)
C9 0.061(4) 0.142(6) 0.079(4) 0.007(4) -0.013(3) 0.020(4)
C10 0.078(4) 0.173(9) 0.114(5) -0.027(6) -0.012(4) 0.063(5)
C11 0.071(3) 0.095(5) 0.048(3) 0.021(3) -0.023(2) -0.026(3)
C12 0.071(4) 0.114(6) 0.117(5) 0.032(5) -0.041(4) -0.045(4)
C13 0.052(3) 0.073(4) 0.063(3) -0.019(3) 0.004(2) -0.012(3)
C14 0.062(3) 0.162(7) 0.056(3) -0.023(4) -0.010(3) -0.020(4)
C15 0.060(3) 0.054(3) 0.096(4) -0.013(3) 0.008(3) -0.003(3)
C16 0.089(4) 0.065(4) 0.165(7) -0.040(4) 0.056(5) -0.024(3)
C17 0.057(3) 0.060(3) 0.051(2) 0.008(2) 0.010(2) -0.005(2)
C18 0.060(3) 0.088(4) 0.047(2) 0.012(2) 0.009(2) -0.010(3)
C19 0.105(5) 0.200(10) 0.164(8) 0.140(8) -0.058(5) -0.071(6)
C20 0.128(7) 0.223(11) 0.098(5) 0.089(7) -0.040(5) -0.095(8)
C21 0.114(6) 0.244(12) 0.083(5) 0.061(6) 0.015(4) -0.100(7)
C22 0.069(3) 0.136(6) 0.095(4) 0.048(4) -0.010(3) -0.045(4)
C23 0.074(3) 0.074(4) 0.091(4) 0.013(3) 0.009(3) -0.021(3)
C24 0.121(6) 0.158(7) 0.072(4) -0.013(5) 0.040(4) -0.051(6)
C25 0.176(9) 0.192(10) 0.147(8) -0.072(7) 0.101(7) -0.066(8)
C26 0.113(6) 0.208(12) 0.155(8) -0.011(9) 0.030(6) 0.047(8)
S1' 0.0463(6) 0.0395(5) 0.0399(5) 0.0024(4) 0.0064(4) -0.0009(5)
O1' 0.0518(18) 0.053(2) 0.076(2) 0.0104(17) -0.0160(16) -0.0145(16)
O2' 0.0399(17) 0.074(2) 0.0634(19) 0.0117(17) 0.0035(15) 0.0096(17)
O3' 0.077(2) 0.063(2) 0.0609(19) 0.0249(17) -0.0008(17) -0.0002(19)
O4' 0.0505(17) 0.0450(19) 0.0559(18) 0.0041(15) 0.0145(15) -0.0032(15)
O5' 0.0412(16) 0.0490(17) 0.0338(13) 0.0015(12) 0.0058(12) -0.0020(13)
O6' 0.0430(15) 0.0376(15) 0.0450(14) 0.0016(13) 0.0102(12) 0.0023(13)
O7' 0.184(5) 0.097(4) 0.071(3) 0.020(3) -0.061(3) -0.061(3)
O8' 0.066(3) 0.242(9) 0.166(6) 0.003(6) -0.028(4) 0.029(4)
O9' 0.310(10) 0.117(5) 0.063(3) 0.025(3) 0.050(4) -0.034(6)
O10' 0.128(4) 0.081(3) 0.073(3) -0.026(2) 0.041(3) -0.044(3)
O11' 0.0382(18) 0.144(4) 0.0476(18) -0.021(2) 0.0046(15) 0.012(2)
O12' 0.108(3) 0.049(2) 0.0475(18) -0.0047(15) 0.0219(18) -0.003(2)
O13' 0.058(2) 0.082(3) 0.072(2) 0.028(2) 0.0089(16) 0.015(2)
O14' 0.116(3) 0.084(3) 0.103(3) 0.026(2) 0.031(3) 0.032(3)
C1' 0.046(3) 0.047(3) 0.053(3) 0.003(2) -0.007(2) -0.007(2)
C2' 0.049(3) 0.055(3) 0.051(3) 0.009(2) -0.004(2) -0.002(2)
C3' 0.061(3) 0.047(3) 0.037(2) 0.010(2) 0.010(2) 0.003(2)
C4' 0.048(2) 0.044(3) 0.038(2) 0.0034(18) 0.0103(18) -0.004(2)
C5' 0.040(2) 0.043(2) 0.037(2) 0.0030(18) 0.0004(18) -0.0020(19)
C6' 0.039(2) 0.045(3) 0.041(2) 0.0033(18) 0.0017(17) 0.0069(19)
C7' 0.109(5) 0.060(4) 0.126(6) 0.025(4) -0.075(5) -0.033(4)
C8' 0.075(4) 0.112(6) 0.163(7) 0.036(6) -0.047(5) -0.035(4)
C9' 0.072(5) 0.222(12) 0.112(6) -0.001(7) -0.009(5) 0.066(6)
C10' 0.077(10) 0.133(17) 0.19(2) 0.040(14) 0.021(12) 0.037(11)
C10" 0.113(15) 0.23(3) 0.098(11) 0.036(16) 0.039(10) 0.11(2)
C11' 0.157(7) 0.080(4) 0.047(3) 0.026(3) -0.033(4) -0.047(5)
C12' 0.175(8) 0.086(5) 0.104(5) 0.055(4) -0.075(5) -0.037(5)
C13' 0.041(3) 0.070(3) 0.043(2) 0.000(2) 0.002(2) -0.004(2)
C14' 0.060(3) 0.116(5) 0.053(3) -0.023(3) -0.001(2) 0.013(3)
C15' 0.066(3) 0.051(3) 0.057(3) 0.007(2) 0.003(2) -0.019(3)
C16' 0.063(3) 0.087(4) 0.107(4) 0.016(4) 0.001(3) -0.030(3)
C17' 0.072(3) 0.097(4) 0.040(2) -0.002(3) 0.010(2) -0.047(3)
C18' 0.053(3) 0.060(3) 0.060(3) 0.010(2) 0.018(2) -0.018(2)
C19' 0.102(4) 0.132(6) 0.059(3) 0.011(3) 0.015(3) -0.049(4)
C20' 0.089(4) 0.127(6) 0.062(3) 0.028(3) 0.020(3) -0.014(4)
C21' 0.060(3) 0.055(3) 0.077(3) 0.015(2) 0.018(2) -0.002(2)
C22' 0.060(3) 0.076(3) 0.082(3) 0.013(3) 0.031(2) 0.010(2)
C23' 0.087(4) 0.052(3) 0.063(3) 0.007(2) 0.023(3) 0.010(3)
C24' 0.064(3) 0.052(3) 0.085(4) 0.016(3) 0.029(3) 0.002(2)
C25' 0.110(5) 0.116(6) 0.157(7) 0.056(5) 0.072(5) 0.062(5)
C26' 0.107(5) 0.065(3) 0.103(4) -0.020(3) 0.035(4) -0.032(3)
C27 0.086(5) 0.069(4) 0.053(3) 0.000(3) 0.004(3) 0.025(4)
Cl1 0.0749(13) 0.175(3) 0.0951(16) -0.0630(18) -0.0051(12) 0.0174(15)
Cl2 0.135(2) 0.0970(17) 0.0911(14) 0.0207(14) 0.0099(13) 0.0035(16)
Cl3 0.0811(13) 0.1218(19) 0.0877(13) -0.0243(13) 0.0191(10) 0.0258(14)
C28 0.037(5) 0.122(10) 0.037(5) -0.024(5) -0.014(4) -0.013(6)
Cl4 0.100(2) 0.173(4) 0.074(2) -0.055(3) 0.0089(18) -0.039(3)
Cl5 0.0780(18) 0.135(3) 0.0619(15) 0.0012(17) 0.0132(13) 0.049(2)
Cl6 0.132(4) 0.108(3) 0.100(3) 0.005(2) 0.005(3) -0.032(3)
C28' 0.106(12) 0.179(17) 0.018(7) 0.019(10) -0.024(9) 0.034(10)
Cl4' 0.202(13) 0.178(11) 0.178(14) 0.066(11) 0.089(11) 0.104(9)
Cl5' 0.262(13) 0.189(11) 0.184(11) -0.001(10) -0.025(11) 0.111(12)
Cl6' 0.204(10) 0.160(11) 0.252(16) -0.028(10) -0.127(11) 0.027(8)

loop_
_atom_type_symbol
_atom_type_description
_atom_type_scat_dispersion_real
_atom_type_scat_dispersion_imag
_atom_type_scat_source
C C 0.0033 0.0016 'International Tables Vol C Tables 4.2.6.8 and 6.1.1.4'
H H 0.0000 0.0000 'International Tables Vol C Tables 4.2.6.8 and 6.1.1.4'
O O 0.0106 0.0060 'International Tables Vol C Tables 4.2.6.8 and 6.1.1.4'
S S 0.1246 0.1234 'International Tables Vol C Tables 4.2.6.8 and 6.1.1.4'
Cl Cl 0.1484 0.1585 'International Tables Vol C Tables 4.2.6.8 and 6.1.1.4'

loop_
_geom_angle_atom_site_label_1
_geom_angle_atom_site_label_2
_geom_angle_atom_site_label_3
_geom_angle
O13 S1 O12 120.4(2)
O13 S1 O4 103.25(17)
O12 S1 O4 109.44(18)
O13 S1 C17 110.6(3)
O12 S1 C17 110.0(2)
O4 S1 C17 101.15(18)
C7 O1 C1 117.5(4)
C9 O2 C2 117.4(5)
C11 O3 C3 117.5(4)
C4 O4 S1 122.4(2)
C13 O5 C5 118.1(3)
C15 O6 C6 119.2(4)
O1 C1 C6 109.0(4)
O1 C1 C2 110.5(4)
C6 C1 C2 111.1(4)
O1 C1 H1 108.7
C6 C1 H1 108.7
C2 C1 H1 108.7
O2 C2 C1 107.6(4)
O2 C2 C3 107.5(4)
C1 C2 C3 110.2(4)
O2 C2 H2 110.5
C1 C2 H2 110.5
C3 C2 H2 110.5
O3 C3 C4 106.2(3)
O3 C3 C2 111.3(4)
C4 C3 C2 112.4(4)
O3 C3 H3 109.0
C4 C3 H3 109.0
C2 C3 H3 109.0
O4 C4 C3 108.7(3)
O4 C4 C5 107.3(3)
C3 C4 C5 111.3(3)
O4 C4 H4 109.8
C3 C4 H4 109.8
C5 C4 H4 109.8
O5 C5 C6 109.9(3)
O5 C5 C4 107.3(3)
C6 C5 C4 111.6(3)
O5 C5 H5 109.3
C6 C5 H5 109.3
C4 C5 H5 109.3
O6 C6 C1 108.4(4)
O6 C6 C5 109.8(3)
C1 C6 C5 110.4(4)
O6 C6 H6 109.4
C1 C6 H6 109.4
C5 C6 H6 109.4
O7 C7 O1 122.7(5)
O7 C7 C8 124.3(5)
O1 C7 C8 112.8(5)
C7 C8 H8A 109.5
C7 C8 H8B 109.5
H8A C8 H8B 109.5
C7 C8 H8C 109.5
H8A C8 H8C 109.5
H8B C8 H8C 109.5
O8 C9 O2 123.1(7)
O8 C9 C10 126.5(6)
O2 C9 C10 110.3(6)
C9 C10 H10A 109.5
C9 C10 H10B 109.5
H10A C10 H10B 109.5
C9 C10 H10C 109.5
H10A C10 H10C 109.5
H10B C10 H10C 109.5
O9 C11 O3 122.2(5)
O9 C11 C12 124.7(5)
O3 C11 C12 113.1(5)
C11 C12 H12A 109.5
C11 C12 H12B 109.5
H12A C12 H12B 109.5
C11 C12 H12C 109.5
H12A C12 H12C 109.5
H12B C12 H12C 109.5
O10 C13 O5 122.3(5)
O10 C13 C14 128.3(5)
O5 C13 C14 109.4(4)
C13 C14 H14A 109.5
C13 C14 H14B 109.5
H14A C14 H14B 109.5
C13 C14 H14C 109.5
H14A C14 H14C 109.5
H14B C14 H14C 109.5
O11 C15 O6 123.2(5)
O11 C15 C16 126.1(5)
O6 C15 C16 110.7(5)
C15 C16 H16A 109.5
C15 C16 H16B 109.5
H16A C16 H16B 109.5
C15 C16 H16C 109.5
H16A C16 H16C 109.5
H16B C16 H16C 109.5
C18 C17 S1 115.5(3)
C18 C17 H17A 108.4
S1 C17 H17A 108.4
C18 C17 H17B 108.4
S1 C17 H17B 108.4
H17A C17 H17B 107.5
C19 C18 C17 121.6(5)
C19 C18 C23 106.1(6)
C17 C18 C23 108.2(4)
C19 C18 C24 101.3(6)
C17 C18 C24 119.2(6)
C23 C18 C24 97.0(5)
C18 C19 C20 104.2(6)
C18 C19 H19A 110.9
C20 C19 H19A 110.9
C18 C19 H19B 110.9
C20 C19 H19B 110.9
H19A C19 H19B 108.9
C21 C20 C19 101.5(5)
C21 C20 H20A 111.5
C19 C20 H20A 111.5
C21 C20 H20B 111.5
C19 C20 H20B 111.5
H20A C20 H20B 109.3
C22 C21 C20 117.2(11)
C22 C21 C24 106.3(6)
C20 C21 C24 101.5(7)
C22 C21 H21 110.5
C20 C21 H21 110.5
C24 C21 H21 110.5
C21 C22 C23 99.9(5)
C21 C22 H22A 111.8
C23 C22 H22A 111.8
C21 C22 H22B 111.8
C23 C22 H22B 111.8
H22A C22 H22B 109.5
O14 C23 C22 125.7(6)
O14 C23 C18 125.6(5)
C22 C23 C18 108.5(6)
C26 C24 C18 113.5(6)
C26 C24 C25 106.6(10)
C18 C24 C25 114.5(6)
C26 C24 C21 115.4(8)
C18 C24 C21 88.5(7)
C25 C24 C21 117.8(7)
C24 C25 H25A 109.5
C24 C25 H25B 109.5
H25A C25 H25B 109.5
C24 C25 H25C 109.5
H25A C25 H25C 109.5
H25B C25 H25C 109.5
C24 C26 H26A 109.5
C24 C26 H26B 109.5
H26A C26 H26B 109.5
C24 C26 H26C 109.5
H26A C26 H26C 109.5
H26B C26 H26C 109.5
O12' S1' O13' 119.6(2)
O12' S1' O6' 109.88(18)
O13' S1' O6' 103.29(18)
O12' S1' C17' 111.1(3)
O13' S1' C17' 109.4(3)
O6' S1' C17' 101.93(19)
C7' O1' C1' 114.8(5)
C9' O2' C2' 116.5(6)
C11' O3' C3' 117.1(5)
C15' O4' C4' 116.3(3)
C13' O5' C5' 116.5(3)
C6' O6' S1' 120.5(2)
O1' C1' C6' 105.7(4)
O1' C1' C2' 109.7(4)
C6' C1' C2' 109.7(4)
O1' C1' H1' 110.5
C6' C1' H1' 110.5
C2' C1' H1' 110.5
O2' C2' C3' 109.4(4)
O2' C2' C1' 110.1(4)
C3' C2' C1' 109.5(4)
O2' C2' H2' 109.3
C3' C2' H2' 109.3
C1' C2' H2' 109.3
O3' C3' C2' 108.4(4)
O3' C3' C4' 106.6(4)
C2' C3' C4' 110.9(3)
O3' C3' H3' 110.3
C2' C3' H3' 110.3
C4' C3' H3' 110.3
O4' C4' C5' 108.6(4)
O4' C4' C3' 105.8(3)
C5' C4' C3' 109.5(4)
O4' C4' H4' 110.9
C5' C4' H4' 110.9
C3' C4' H4' 110.9
O5' C5' C4' 108.8(3)
O5' C5' C6' 106.4(3)
C4' C5' C6' 111.5(3)
O5' C5' H5' 110.0
C4' C5' H5' 110.0
C6' C5' H5' 110.0
O6' C6' C5' 107.3(3)
O6' C6' C1' 107.1(4)
C5' C6' C1' 110.3(3)
O6' C6' H6' 110.7
C5' C6' H6' 110.7
C1' C6' H6' 110.7
O7' C7' O1' 122.7(6)
O7' C7' C8' 128.3(6)
O1' C7' C8' 108.9(7)
C7' C8' H8D 109.5
C7' C8' H8E 109.5
H8D C8' H8E 109.5
C7' C8' H8F 109.5
H8D C8' H8F 109.5
H8E C8' H8F 109.5
O8' C9' O2' 124.0(8)
O8' C9' C10" 128.2(12)
O2' C9' C10" 107.6(13)
O8' C9' C10' 123.2(13)
O2' C9' C10' 105.8(11)
C10" C9' C10' 33.0(11)
C9' C10' H10D 109.5
C9' C10' H10E 109.5
C9' C10' H10F 109.5
C9' C10" H10J 109.5
C9' C10" H10G 109.5
H10J C10" H10G 109.5
C9' C10" H10M 109.5
H10J C10" H10M 109.5
H10G C10" H10M 109.5
O9' C11' O3' 121.9(6)
O9' C11' C12' 131.1(7)
O3' C11' C12' 107.0(8)
C11' C12' H12D 109.5
C11' C12' H12E 109.5
H12D C12' H12E 109.5
C11' C12' H12F 109.5
H12D C12' H12F 109.5
H12E C12' H12F 109.5
O11' C13' O5' 124.4(4)
O11' C13' C14' 124.0(4)
O5' C13' C14' 111.5(4)
C13' C14' H14D 109.5
C13' C14' H14E 109.5
H14D C14' H14E 109.5
C13' C14' H14F 109.5
H14D C14' H14F 109.5
H14E C14' H14F 109.5
O10' C15' O4' 123.4(5)
O10' C15' C16' 127.0(5)
O4' C15' C16' 109.5(5)
C15' C16' H16D 109.5
C15' C16' H16E 109.5
H16D C16' H16E 109.5
C15' C16' H16F 109.5
H16D C16' H16F 109.5
H16E C16' H16F 109.5
C18' C17' S1' 116.7(3)
C18' C17' H17C 108.1
S1' C17' H17C 108.1
C18' C17' H17D 108.1
S1' C17' H17D 108.1
H17C C17' H17D 107.3
C23' C18' C17' 111.4(5)
C23' C18' C24' 101.0(4)
C17' C18' C24' 116.8(5)
C23' C18' C19' 103.5(5)
C17' C18' C19' 119.4(4)
C24' C18' C19' 102.5(5)
C20' C19' C18' 102.5(5)
C20' C19' H19C 111.3
C18' C19' H19C 111.3
C20' C19' H19D 111.3
C18' C19' H19D 111.3
H19C C19' H19D 109.2
C21' C20' C19' 103.9(5)
C21' C20' H20C 111.0
C19' C20' H20C 111.0
C21' C20' H20D 111.0
C19' C20' H20D 111.0
H20C C20' H20D 109.0
C22' C21' C20' 107.8(5)
C22' C21' C24' 102.3(4)
C20' C21' C24' 101.3(4)
C22' C21' H21' 114.6
C20' C21' H21' 114.6
C24' C21' H21' 114.6
C21' C22' C23' 103.0(4)
C21' C22' H22C 111.2
C23' C22' H22C 111.2
C21' C22' H22D 111.2
C23' C22' H22D 111.2
H22C C22' H22D 109.1
O14' C23' C18' 126.4(5)
O14' C23' C22' 127.7(5)
C18' C23' C22' 105.9(4)
C25' C24' C18' 115.6(5)
C25' C24' C26' 108.2(4)
C18' C24' C26' 111.1(4)
C25' C24' C21' 115.0(4)
C18' C24' C21' 93.7(4)
C26' C24' C21' 112.9(4)
C24' C25' H25D 109.5
C24' C25' H25E 109.5
H25D C25' H25E 109.5
C24' C25' H25F 109.5
H25D C25' H25F 109.5
H25E C25' H25F 109.5
C24' C26' H26D 109.4
C24' C26' H26E 109.6
H26D C26' H26E 109.5
C24' C26' H26F 109.4
H26D C26' H26F 109.6
H26E C26' H26F 109.4
Cl3 C27 Cl1 111.7(4)
Cl3 C27 Cl2 113.3(4)
Cl1 C27 Cl2 111.0(4)
Cl3 C27 H27 106.8
Cl1 C27 H27 106.8
Cl2 C27 H27 106.8
Cl6 C28 Cl5 107.7(8)
Cl6 C28 Cl4 109.4(7)
Cl5 C28 Cl4 108.2(6)
Cl6 C28 H28 110.5
Cl5 C28 H28 110.5
Cl4 C28 H28 110.5
Cl6' C28' Cl4' 108.8(13)
Cl6' C28' Cl5' 110.2(14)
Cl4' C28' Cl5' 106.1(11)
Cl6' C28' H28' 110.5
Cl4' C28' H28' 110.5
Cl5' C28' H28' 110.5

loop_
_geom_bond_atom_site_label_1
_geom_bond_atom_site_label_2
_geom_bond_distance
S1 O13 1.409(4)
S1 O12 1.414(3)
S1 O4 1.595(3)
S1 C17 1.763(5)
O1 C7 1.351(6)
O1 C1 1.419(6)
O2 C9 1.344(7)
O2 C2 1.446(5)
O3 C11 1.342(6)
O3 C3 1.434(5)
O4 C4 1.439(5)
O5 C13 1.353(6)
O5 C5 1.433(5)
O6 C15 1.333(6)
O6 C6 1.434(5)
O7 C7 1.186(7)
O8 C9 1.186(8)
O9 C11 1.163(6)
O10 C13 1.211(6)
O11 C15 1.203(6)
O14 C23 1.207(8)
C1 C6 1.491(7)
C1 C2 1.507(7)
C1 H1 0.9800
C2 C3 1.513(7)
C2 H2 0.9800
C3 C4 1.506(6)
C3 H3 0.9800
C4 C5 1.518(6)
C4 H4 0.9800
C5 C6 1.513(7)
C5 H5 0.9800
C6 H6 0.9800
C7 C8 1.449(8)
C8 H8A 0.9600
C8 H8B 0.9600
C8 H8C 0.9600
C9 C10 1.499(10)
C10 H10A 0.9600
C10 H10B 0.9600
C10 H10C 0.9600
C11 C12 1.481(8)
C12 H12A 0.9600
C12 H12B 0.9600
C12 H12C 0.9600
C13 C14 1.476(7)
C14 H14A 0.9600
C14 H14B 0.9600
C14 H14C 0.9600
C15 C16 1.484(8)
C16 H16A 0.9600
C16 H16B 0.9600
C16 H16C 0.9600
C17 C18 1.530(6)
C17 H17A 0.9700
C17 H17B 0.9700
C18 C19 1.507(8)
C18 C23 1.547(9)
C18 C24 1.567(10)
C19 C20 1.574(10)
C19 H19A 0.9700
C19 H19B 0.9700
C20 C21 1.457(12)
C20 H20A 0.9700
C20 H20B 0.9700
C21 C22 1.364(12)
C21 C24 1.638(13)
C21 H21 0.9800
C22 C23 1.508(8)
C22 H22A 0.9700
C22 H22B 0.9700
C24 C26 1.554(13)
C24 C25 1.586(12)
C25 H25A 0.9600
C25 H25B 0.9600
C25 H25C 0.9600
C26 H26A 0.9600
C26 H26B 0.9600
C26 H26C 0.9600
S1' O12' 1.400(4)
S1' O13' 1.419(4)
S1' O6' 1.594(3)
S1' C17' 1.758(5)
O1' C7' 1.349(8)
O1' C1' 1.444(5)
O2' C9' 1.332(9)
O2' C2' 1.415(6)
O3' C11' 1.339(8)
O3' C3' 1.446(6)
O4' C15' 1.379(6)
O4' C4' 1.427(5)
O5' C13' 1.339(5)
O5' C5' 1.437(5)
O6' C6' 1.456(5)
O7' C7' 1.245(10)
O8' C9' 1.206(12)
O9' C11' 1.193(10)
O10' C15' 1.171(6)
O11' C13' 1.191(5)
O14' C23' 1.217(7)
C1' C6' 1.526(6)
C1' C2' 1.535(7)
C1' H1' 0.9800
C2' C3' 1.523(7)
C2' H2' 0.9800
C3' C4' 1.529(6)
C3' H3' 0.9800
C4' C5' 1.511(6)
C4' H4' 0.9800
C5' C6' 1.519(6)
C5' H5' 0.9800
C6' H6' 0.9800
C7' C8' 1.534(10)
C8' H8D 0.9600
C8' H8E 0.9600
C8' H8F 0.9600
C9' C10" 1.54(2)
C9' C10' 1.62(2)
C10' H10D 0.9600
C10' H10E 0.9600
C10' H10F 0.9600
C10" H10J 0.9600
C10" H10G 0.9600
C10" H10M 0.9600
C11' C12' 1.534(11)
C12' H12D 0.9600
C12' H12E 0.9600
C12' H12F 0.9600
C13' C14' 1.524(6)
C14' H14D 0.9600
C14' H14E 0.9600
C14' H14F 0.9600
C15' C16' 1.516(7)
C16' H16D 0.9600
C16' H16E 0.9600
C16' H16F 0.9600
C17' C18' 1.530(6)
C17' H17C 0.9700
C17' H17D 0.9700
C18' C23' 1.504(8)
C18' C24' 1.530(7)
C18' C19' 1.569(8)
C19' C20' 1.545(8)
C19' H19C 0.9700
C19' H19D 0.9700
C20' C21' 1.511(9)
C20' H20C 0.9700
C20' H20D 0.9700
C21' C22' 1.503(7)
C21' C24' 1.559(7)
C21' H21' 0.9800
C22' C23' 1.506(7)
C22' H22C 0.9700
C22' H22D 0.9700
C24' C25' 1.524(7)
C24' C26' 1.552(8)
C25' H25D 0.9600
C25' H25E 0.9600
C25' H25F 0.9600
C26' H26D 0.9588
C26' H26E 0.9599
C26' H26F 0.9605
C27 Cl3 1.721(7)
C27 Cl1 1.726(7)
C27 Cl2 1.787(8)
C27 H27 0.9800
C28 Cl6 1.746(13)
C28 Cl5 1.750(13)
C28 Cl4 1.777(9)
C28 H28 0.9800
C28' Cl6' 1.640(16)
C28' Cl4' 1.755(16)
C28' Cl5' 1.802(17)
C28' H28' 0.9800
